data_2015152
loop_
_publ_author_name
'Doi, Mitsunobu'
'Nakamoto, Yasuhiko'
'Asano, Akiko'

_publ_section_title
;Cytosine-containing hybrid dipeptides:
 <i>N</i>-[2-(4-amino-2-oxo-1,2-dihydropyrimidin-1-yl)propionyl]-<small>L</small>-phenylalanine
 <i>N</i>-[2-(4-amino-2-oxo-1,2-dihydropyrimidin-1-yl)propionyl]-<small>L</small>-serine
 monohydrate and
 <i>N</i>-[2-(4-amino-2-oxo-1,2-dihydropyrimidin-1-yl)propionyl]-<small>L</small>-lysine
;
_journal_coeditor_code GG1264
_journal_issue 10
_journal_name_full 'Acta Crystallographica Section C'
_journal_page_first o577
_journal_page_last o582
_journal_paper_doi 10.1107/S0108270105026259
_journal_volume 61
_journal_year 2005
_chemical_formula_iupac 'C10 H14 N4 O5, H2 O'
_chemical_formula_moiety 'C10 H14 N4 O5, H2 O'
_chemical_formula_sum 'C10 H16 N4 O6'
_chemical_formula_weight 288.27
_chemical_name_common (II)
_chemical_name_systematic
;
N-[2-(4-amino-2-oxo-1,2-dihydropyrimidin-1-yl)propionyl]-L-serine monohydrate
;
_space_group_IT_number 1
_symmetry_cell_setting triclinic
_symmetry_space_group_name_Hall 'P 1'
_symmetry_space_group_name_H-M 'P 1'
_atom_sites_solution_hydrogens geom
_atom_sites_solution_primary direct
_atom_sites_solution_secondary difmap
_cell_angle_alpha 80.45(3)
_cell_angle_beta 89.23(3)
_cell_angle_gamma 88.61(3)
_cell_formula_units_Z 2
_cell_length_a 4.8630(10)
_cell_length_b 10.771(2)
_cell_length_c 12.228(2)
_cell_measurement_reflns_used 1717
_cell_measurement_temperature 100(2)
_cell_measurement_theta_max 28.7
_cell_measurement_theta_min 3.4
_cell_volume 631.4(2)
_computing_cell_refinement SMART
_computing_data_collection 'SMART (Bruker, 1998)'
_computing_data_reduction 'SAINT-Plus (Bruker, 1998)'
_computing_molecular_graphics 'PLATON (Spek, 2001)'
_computing_publication_material 'MERCURY (Bruno et al., 2002)'
_computing_structure_refinement 'SHELXL97 (Sheldrick, 1997)'
_computing_structure_solution 'SHELXS97 (Sheldrick, 1990a)'
_diffrn_ambient_temperature 100(2)
_diffrn_detector_area_resol_mean 8.366
_diffrn_measured_fraction_theta_full .981
_diffrn_measured_fraction_theta_max .981
_diffrn_measurement_device_type 'Bruker SMART APEX'
_diffrn_measurement_method '\w scans'
_diffrn_radiation_monochromator graphite
_diffrn_radiation_source 'MacScience, M18XCE rotating anode'
_diffrn_radiation_type MoK\a
_diffrn_radiation_wavelength 0.71073
_diffrn_reflns_av_R_equivalents 0.0221
_diffrn_reflns_av_sigmaI/netI 0.0404
_diffrn_reflns_limit_h_max 4
_diffrn_reflns_limit_h_min -5
_diffrn_reflns_limit_k_max 13
_diffrn_reflns_limit_k_min -10
_diffrn_reflns_limit_l_max 14
_diffrn_reflns_limit_l_min -14
_diffrn_reflns_number 3919
_diffrn_reflns_theta_full 25.68
_diffrn_reflns_theta_max 25.68
_diffrn_reflns_theta_min 1.69
_diffrn_standards_decay_% 0.07
_diffrn_standards_interval_count 4419
_diffrn_standards_interval_time 200
_diffrn_standards_number 45
_exptl_absorpt_coefficient_mu 0.126
_exptl_absorpt_correction_T_max 0.9925
_exptl_absorpt_correction_T_min 0.8270
_exptl_absorpt_correction_type empirical
_exptl_absorpt_process_details '(SADABS; Sheldrick, 1996)'
_exptl_crystal_colour colourless
_exptl_crystal_density_diffrn 1.516
_exptl_crystal_density_method 'not measured'
_exptl_crystal_description plate
_exptl_crystal_F_000 304
_exptl_crystal_size_max 0.25
_exptl_crystal_size_mid 0.25
_exptl_crystal_size_min 0.06
_refine_diff_density_max .321
_refine_diff_density_min -.254
_refine_ls_extinction_method none
_refine_ls_goodness_of_fit_ref 1.167
_refine_ls_hydrogen_treatment mixed
_refine_ls_matrix_type full
_refine_ls_number_parameters 377
_refine_ls_number_reflns 2336
_refine_ls_number_restraints 3
_refine_ls_restrained_S_all 1.166
_refine_ls_R_factor_all 0.0492
_refine_ls_R_factor_gt 0.0479
_refine_ls_shift/su_max 0.007
_refine_ls_shift/su_mean 0.000
_refine_ls_structure_factor_coef Fsqd
_refine_ls_weighting_details 'calc w=1/[\s^2^(Fo^2^)+(0.0615P)^2^+0.1838P] where P=(Fo^2^+2Fc^2^)/3'
_refine_ls_weighting_scheme calc
_refine_ls_wR_factor_gt 0.1131
_refine_ls_wR_factor_ref 0.1139
_reflns_number_gt 2284
_reflns_number_total 2336
_reflns_threshold_expression I>2\s(I)
_cod_data_source_file gg1264.cif
_cod_data_source_block II
_cod_original_sg_symbol_Hall 'P 1 '
_cod_database_code 2015152
_cod_database_fobs_code 2015152

loop_
_symmetry_equiv_pos_as_xyz
'x, y, z'

loop_
_atom_site_label
_atom_site_fract_x
_atom_site_fract_y
_atom_site_fract_z
_atom_site_U_iso_or_equiv
_atom_site_adp_type
_atom_site_calc_flag
_atom_site_refinement_flags
_atom_site_occupancy
_atom_site_disorder_assembly
_atom_site_disorder_group
_atom_site_type_symbol
N1A 0.9036(7) 0.2485(3) 0.2358(3) 0.0128(7) Uani d . 1 . . N
C2A 1.1159(8) 0.1800(4) 0.2948(3) 0.0123(8) Uani d . 1 . . C
O2A 1.1824(6) 0.1964(3) 0.3875(2) 0.0162(6) Uani d . 1 . . O
N3A 1.2527(7) 0.0930(3) 0.2414(3) 0.0135(7) Uani d . 1 . . N
H3A 1.3913 0.0502 0.2761 0.016 Uiso calc R 1 . . H
C4A 1.1896(8) 0.0681(4) 0.1388(3) 0.0118(8) Uani d . 1 . . C
N4A 1.3306(7) -0.0180(3) 0.0976(3) 0.0150(8) Uani d . 1 . . N
H4AA 1.4654 -0.0597 0.1359 0.018 Uiso calc R 1 . . H
H4BA 1.2910 -0.0345 0.0316 0.018 Uiso calc R 1 . . H
C5A 0.9696(9) 0.1400(4) 0.0815(3) 0.0152(9) Uani d . 1 . . C
H5A 0.9183 0.1269 0.0097 0.018 Uiso calc R 1 . . H
C6A 0.8353(8) 0.2273(4) 0.1315(3) 0.0131(8) Uani d . 1 . . C
H6A 0.6891 0.2755 0.0934 0.016 Uiso calc R 1 . . H
C7A 0.7538(8) 0.3456(4) 0.2875(3) 0.0129(8) Uani d . 1 . . C
H7AA 0.7054 0.3104 0.3652 0.015 Uiso calc R 1 . . H
H7BA 0.5809 0.3703 0.2469 0.015 Uiso calc R 1 . . H
C8A 0.9314(9) 0.4620(4) 0.2852(3) 0.0149(9) Uani d . 1 . . C
H8AA 1.1071 0.4366 0.3235 0.018 Uiso calc R 1 . . H
H8BA 0.9745 0.4986 0.2074 0.018 Uiso calc R 1 . . H
C9A 0.7850(8) 0.5600(4) 0.3412(3) 0.0122(8) Uani d . 1 . . C
O9A 0.5310(6) 0.5628(3) 0.3529(2) 0.0173(6) Uani d . 1 . . O
N10A 0.9470(7) 0.6443(3) 0.3756(3) 0.0126(7) Uani d . 1 . . N
H10A 1.1263 0.6368 0.3671 0.015 Uiso calc R 1 . . H
C10A 0.8356(8) 0.7478(4) 0.4266(3) 0.0132(8) Uani d . 1 . . C
H10AA 0.6816 0.7147 0.4773 0.016 Uiso calc R 1 . . H
C11A 1.0556(9) 0.7948(4) 0.4967(3) 0.0162(9) Uani d . 1 . . C
H11AA 1.2166 0.8222 0.4491 0.019 Uiso calc R 1 . . H
H11BA 0.9819 0.8684 0.5273 0.019 Uiso calc R 1 . . H
O11A 1.1408(7) 0.6985(3) 0.5857(3) 0.0263(8) Uani d . 1 . . O
H11A 1.1145 0.7240 0.6464 0.039 Uiso calc R 1 . . H
C12A 0.7197(8) 0.8587(4) 0.3416(3) 0.0125(8) Uani d . 1 . . C
O12A 0.7184(7) 0.8470(3) 0.2413(2) 0.0201(7) Uani d . 1 . . O
O13A 0.6306(6) 0.9549(3) 0.3792(2) 0.0159(6) Uani d . 1 . . O
N1B 0.8068(7) 0.2635(3) 0.7485(3) 0.0152(8) Uani d . 1 . . N
C2B 0.5983(8) 0.1943(4) 0.8047(3) 0.0117(8) Uani d . 1 . . C
O2B 0.5115(6) 0.2101(3) 0.8950(2) 0.0176(7) Uani d . 1 . . O
N3B 0.4905(7) 0.1026(3) 0.7497(3) 0.0119(7) Uani d . 1 . . N
H3B 0.3585 0.0561 0.7836 0.014 Uiso calc R 1 . . H
C4B 0.5731(8) 0.0793(4) 0.6474(3) 0.0118(8) Uani d . 1 . . C
N4B 0.4556(7) -0.0093(3) 0.6049(3) 0.0147(8) Uani d . 1 . . N
H4AB 0.3243 -0.0535 0.6419 0.018 Uiso calc R 1 . . H
H4BB 0.5077 -0.0248 0.5392 0.018 Uiso calc R 1 . . H
C5B 0.7866(9) 0.1556(4) 0.5935(4) 0.0163(9) Uani d . 1 . . C
H5B 0.8526 0.1442 0.5223 0.020 Uiso calc R 1 . . H
C6B 0.8926(9) 0.2438(4) 0.6451(3) 0.0167(9) Uani d . 1 . . C
H6B 1.0334 0.2951 0.6085 0.020 Uiso calc R 1 . . H
C7B 0.9290(9) 0.3646(4) 0.8000(4) 0.0166(9) Uani d . 1 . . C
H7AB 1.1147 0.3828 0.7680 0.020 Uiso calc R 1 . . H
H7BB 0.9491 0.3352 0.8806 0.020 Uiso calc R 1 . . H
C8B 0.7530(9) 0.4845(4) 0.7813(4) 0.0185(9) Uani d . 1 . . C
H8AB 0.5674 0.4663 0.8134 0.022 Uiso calc R 1 . . H
H8BB 0.7327 0.5139 0.7007 0.022 Uiso calc R 1 . . H
C9B 0.8782(8) 0.5881(4) 0.8339(3) 0.0130(9) Uani d . 1 . . C
O9B 1.1280(6) 0.5869(3) 0.8556(2) 0.0164(6) Uani d . 1 . . O
N10B 0.7037(7) 0.6815(3) 0.8520(3) 0.0135(7) Uani d . 1 . . N
H10B 0.5304 0.6778 0.8332 0.016 Uiso calc R 1 . . H
C10B 0.7891(9) 0.7895(4) 0.9017(3) 0.0134(8) Uani d . 1 . . C
H10AB 0.6227 0.8459 0.9016 0.016 Uiso calc R 1 . . H
C11B 0.8679(9) 0.7501(4) 1.0232(3) 0.0167(9) Uani d . 1 . . C
H11AB 1.0245 0.6890 1.0290 0.020 Uiso calc R 1 . . H
H11BB 0.9255 0.8247 1.0540 0.020 Uiso calc R 1 . . H
O11B 0.6389(7) 0.6945(3) 1.0846(2) 0.0207(7) Uani d . 1 . . O
H11B 0.6338 0.7164 1.1474 0.031 Uiso calc R 1 . . H
C12B 1.0092(8) 0.8683(4) 0.8336(3) 0.0131(8) Uani d . 1 . . C
O12B 1.0536(7) 0.8548(3) 0.7350(2) 0.0214(7) Uani d . 1 . . O
O13B 1.1254(6) 0.9495(3) 0.8803(2) 0.0165(6) Uani d . 1 . . O
O1C 0.3425(7) 0.4514(3) 0.5734(3) 0.0235(7) Uani d . 1 . . O
H1C 0.244(11) 0.527(5) 0.565(4) 0.017(12) Uiso d . 1 . . H
H2C 0.420(14) 0.465(6) 0.507(5) 0.045(18) Uiso d . 1 . . H
O1D 0.4008(8) 0.4616(3) 1.0599(3) 0.0265(8) Uani d . 1 . . O
H1D 0.523(17) 0.525(7) 1.047(6) 0.07(2) Uiso d . 1 . . H
H2D 0.306(15) 0.484(6) 1.007(6) 0.05(2) Uiso d . 1 . . H

loop_
_atom_site_aniso_label
_atom_site_aniso_U_11
_atom_site_aniso_U_22
_atom_site_aniso_U_33
_atom_site_aniso_U_12
_atom_site_aniso_U_13
_atom_site_aniso_U_23
N1A 0.0167(19) 0.0098(17) 0.0124(17) -0.0012(14) 0.0002(14) -0.0033(13)
C2A 0.013(2) 0.011(2) 0.013(2) -0.0029(16) 0.0027(16) -0.0031(16)
O2A 0.0217(16) 0.0171(15) 0.0103(14) 0.0024(12) -0.0024(12) -0.0041(11)
N3A 0.0136(17) 0.0144(17) 0.0124(17) 0.0030(14) -0.0049(14) -0.0019(13)
C4A 0.015(2) 0.0092(19) 0.0121(19) -0.0073(16) -0.0009(16) -0.0023(15)
N4A 0.0193(19) 0.0179(19) 0.0095(16) 0.0012(15) -0.0030(14) -0.0070(13)
C5A 0.018(2) 0.019(2) 0.0096(19) -0.0057(17) -0.0025(16) -0.0015(16)
C6A 0.013(2) 0.012(2) 0.015(2) -0.0047(16) -0.0022(16) -0.0032(15)
C7A 0.011(2) 0.012(2) 0.016(2) 0.0016(16) 0.0042(16) -0.0051(16)
C8A 0.014(2) 0.015(2) 0.016(2) -0.0026(16) 0.0020(16) -0.0030(16)
C9A 0.016(2) 0.010(2) 0.0108(19) -0.0009(16) -0.0003(16) -0.0026(15)
O9A 0.0106(15) 0.0223(16) 0.0212(15) -0.0035(12) 0.0017(11) -0.0095(12)
N10A 0.0081(17) 0.0173(18) 0.0126(17) 0.0056(14) -0.0002(13) -0.0037(13)
C10A 0.015(2) 0.012(2) 0.0127(19) -0.0003(16) 0.0013(16) -0.0043(15)
C11A 0.020(2) 0.017(2) 0.014(2) 0.0020(17) -0.0053(17) -0.0072(16)
O11A 0.042(2) 0.0209(17) 0.0174(16) 0.0131(15) -0.0146(15) -0.0082(13)
C12A 0.0098(19) 0.014(2) 0.015(2) -0.0017(16) -0.0007(15) -0.0071(16)
O12A 0.0317(19) 0.0192(16) 0.0108(14) 0.0070(13) -0.0036(13) -0.0077(12)
O13A 0.0204(16) 0.0145(15) 0.0135(14) 0.0035(12) -0.0039(12) -0.0050(11)
N1B 0.0156(19) 0.0151(18) 0.0143(18) -0.0030(14) -0.0045(15) -0.0001(14)
C2B 0.011(2) 0.009(2) 0.014(2) 0.0052(16) -0.0067(16) 0.0010(15)
O2B 0.0207(17) 0.0223(17) 0.0103(15) 0.0014(13) -0.0001(12) -0.0045(12)
N3B 0.0099(17) 0.0110(17) 0.0148(16) -0.0023(13) -0.0013(13) -0.0014(13)
C4B 0.0111(19) 0.013(2) 0.0098(19) 0.0050(16) -0.0013(15) 0.0020(15)
N4B 0.0196(19) 0.0137(18) 0.0112(17) -0.0008(15) 0.0015(14) -0.0033(14)
C5B 0.017(2) 0.015(2) 0.017(2) 0.0024(17) -0.0002(17) -0.0014(17)
C6B 0.016(2) 0.017(2) 0.016(2) -0.0003(17) 0.0039(17) 0.0024(17)
C7B 0.020(2) 0.011(2) 0.018(2) -0.0033(17) -0.0057(17) -0.0022(17)
C8B 0.022(2) 0.014(2) 0.019(2) -0.0011(18) -0.0034(19) -0.0036(17)
C9B 0.013(2) 0.017(2) 0.0082(18) -0.0010(16) -0.0013(16) -0.0019(16)
O9B 0.0126(15) 0.0172(16) 0.0213(16) -0.0014(12) -0.0031(12) -0.0082(12)
N10B 0.0100(17) 0.0175(18) 0.0147(17) -0.0040(14) -0.0024(14) -0.0068(14)
C10B 0.016(2) 0.015(2) 0.0102(19) -0.0017(16) 0.0007(15) -0.0033(15)
C11B 0.023(2) 0.017(2) 0.011(2) -0.0040(18) -0.0017(17) -0.0039(16)
O11B 0.0301(18) 0.0226(16) 0.0108(14) -0.0114(14) 0.0086(13) -0.0056(12)
C12B 0.012(2) 0.013(2) 0.015(2) 0.0003(16) -0.0029(16) -0.0049(16)
O12B 0.0333(19) 0.0214(17) 0.0115(15) -0.0102(14) 0.0072(13) -0.0074(12)
O13B 0.0204(16) 0.0180(15) 0.0118(14) -0.0085(12) 0.0029(11) -0.0040(11)
O1C 0.0296(19) 0.0199(18) 0.0197(17) 0.0019(15) 0.0018(14) 0.0001(13)
O1D 0.032(2) 0.0205(18) 0.0253(18) -0.0024(15) -0.0107(16) 0.0006(14)

loop_
_atom_type_symbol
_atom_type_description
_atom_type_scat_dispersion_real
_atom_type_scat_dispersion_imag
_atom_type_scat_source
C C .0033 .0016 'International Tables Vol C Tables 4.2.6.8 and 6.1.1.4'
H H .0000 .0000 'International Tables Vol C Tables 4.2.6.8 and 6.1.1.4'
N N .0061 .0033 'International Tables Vol C Tables 4.2.6.8 and 6.1.1.4'
O O .0106 .0060 'International Tables Vol C Tables 4.2.6.8 and 6.1.1.4'

loop_
_geom_angle_atom_site_label_1
_geom_angle_atom_site_label_2
_geom_angle_atom_site_label_3
_geom_angle
C6A N1A C2A 121.0(4)
C6A N1A C7A 120.7(3)
C2A N1A C7A 118.3(3)
O2A C2A N3A 121.5(4)
O2A C2A N1A 122.8(4)
N3A C2A N1A 115.8(3)
C4A N3A C2A 125.1(4)
C4A N3A H3A 117.5
C2A N3A H3A 117.5
N4A C4A N3A 119.5(4)
N4A C4A C5A 123.2(4)
N3A C4A C5A 117.2(4)
C4A N4A H4AA 120.0
C4A N4A H4BA 120.0
H4AA N4A H4BA 120.0
C6A C5A C4A 118.7(4)
C6A C5A H5A 120.6
C4A C5A H5A 120.6
C5A C6A N1A 122.2(4)
C5A C6A H6A 118.9
N1A C6A H6A 118.9
N1A C7A C8A 110.5(3)
N1A C7A H7AA 109.5
C8A C7A H7AA 109.5
N1A C7A H7BA 109.5
C8A C7A H7BA 109.5
H7AA C7A H7BA 108.1
C9A C8A C7A 111.1(3)
C9A C8A H8AA 109.4
C7A C8A H8AA 109.4
C9A C8A H8BA 109.4
C7A C8A H8BA 109.4
H8AA C8A H8BA 108.0
O9A C9A N10A 122.5(4)
O9A C9A C8A 122.0(4)
N10A C9A C8A 115.5(4)
C9A N10A C10A 122.0(3)
C9A N10A H10A 119.0
C10A N10A H10A 119.0
N10A C10A C11A 109.9(3)
N10A C10A C12A 113.3(3)
C11A C10A C12A 109.9(3)
N10A C10A H10AA 107.9
C11A C10A H10AA 107.9
C12A C10A H10AA 107.9
O11A C11A C10A 111.3(4)
O11A C11A H11AA 109.4
C10A C11A H11AA 109.4
O11A C11A H11BA 109.4
C10A C11A H11BA 109.4
H11AA C11A H11BA 108.0
C11A O11A H11A 109.5
O12A C12A O13A 124.7(4)
O12A C12A C10A 118.3(4)
O13A C12A C10A 117.0(3)
C2B N1B C6B 121.2(4)
C2B N1B C7B 118.5(3)
C6B N1B C7B 120.2(4)
O2B C2B N1B 123.6(4)
O2B C2B N3B 121.4(4)
N1B C2B N3B 115.0(4)
C4B N3B C2B 125.4(4)
C4B N3B H3B 117.3
C2B N3B H3B 117.3
N4B C4B N3B 119.5(4)
N4B C4B C5B 123.9(4)
N3B C4B C5B 116.6(4)
C4B N4B H4AB 120.0
C4B N4B H4BB 120.0
H4AB N4B H4BB 120.0
C6B C5B C4B 118.8(4)
C6B C5B H5B 120.6
C4B C5B H5B 120.6
C5B C6B N1B 123.0(4)
C5B C6B H6B 118.5
N1B C6B H6B 118.5
N1B C7B C8B 111.7(3)
N1B C7B H7AB 109.3
C8B C7B H7AB 109.3
N1B C7B H7BB 109.3
C8B C7B H7BB 109.3
H7AB C7B H7BB 107.9
C7B C8B C9B 111.7(4)
C7B C8B H8AB 109.3
C9B C8B H8AB 109.3
C7B C8B H8BB 109.3
C9B C8B H8BB 109.3
H8AB C8B H8BB 107.9
O9B C9B N10B 122.9(4)
O9B C9B C8B 121.5(4)
N10B C9B C8B 115.6(3)
C9B N10B C10B 123.0(3)
C9B N10B H10B 118.5
C10B N10B H10B 118.5
N10B C10B C11B 111.7(3)
N10B C10B C12B 113.4(3)
C11B C10B C12B 112.8(3)
N10B C10B H10AB 106.1
C11B C10B H10AB 106.1
C12B C10B H10AB 106.1
O11B C11B C10B 109.6(3)
O11B C11B H11AB 109.7
C10B C11B H11AB 109.7
O11B C11B H11BB 109.7
C10B C11B H11BB 109.7
H11AB C11B H11BB 108.2
C11B O11B H11B 109.5
O12B C12B O13B 124.0(4)
O12B C12B C10B 119.4(3)
O13B C12B C10B 116.5(4)
H1C O1C H2C 95(5)
H1D O1D H2D 97(6)

loop_
_geom_bond_atom_site_label_1
_geom_bond_atom_site_label_2
_geom_bond_site_symmetry_2
_geom_bond_distance
_geom_bond_publ_flag
N1A C6A . 1.378(5) ?
N1A C2A . 1.392(5) ?
N1A C7A . 1.482(5) ?
C2A O2A . 1.224(5) ?
C2A N3A . 1.382(5) ?
N3A C4A . 1.366(5) ?
N3A H3A . 0.8800 ?
C4A N4A . 1.304(6) ?
C4A C5A . 1.426(6) ?
N4A H4AA . 0.8800 ?
N4A H4BA . 0.8800 ?
C5A C6A . 1.354(6) ?
C5A H5A . 0.9500 ?
C6A H6A . 0.9500 ?
C7A C8A . 1.536(6) ?
C7A H7AA . 0.9900 ?
C7A H7BA . 0.9900 ?
C8A C9A . 1.510(6) ?
C8A H8AA . 0.9900 ?
C8A H8BA . 0.9900 ?
C9A O9A . 1.242(5) ?
C9A N10A . 1.339(5) ?
N10A C10A . 1.456(5) ?
N10A H10A . 0.8800 ?
C10A C11A . 1.526(6) ?
C10A C12A . 1.548(6) ?
C10A H10AA . 1.0000 ?
C11A O11A . 1.431(5) ?
C11A H11AA . 0.9900 ?
C11A H11BA . 0.9900 ?
O11A H11A . 0.8400 ?
C12A O12A . 1.253(5) ?
C12A O13A . 1.266(5) ?
N1B C2B . 1.380(5) ?
N1B C6B . 1.374(6) ?
N1B C7B . 1.485(5) ?
C2B O2B . 1.214(5) ?
C2B N3B . 1.398(5) ?
N3B C4B . 1.369(5) ?
N3B H3B . 0.8800 ?
C4B N4B . 1.307(5) ?
C4B C5B . 1.425(6) ?
N4B H4AB . 0.8800 ?
N4B H4BB . 0.8800 ?
C5B C6B . 1.341(6) ?
C5B H5B . 0.9500 ?
C6B H6B . 0.9500 ?
C7B C8B . 1.519(6) ?
C7B H7AB . 0.9900 ?
C7B H7BB . 0.9900 ?
C8B C9B . 1.520(6) ?
C8B H8AB . 0.9900 ?
C8B H8BB . 0.9900 ?
C9B O9B . 1.246(5) ?
C9B N10B . 1.345(5) ?
N10B C10B . 1.470(5) ?
N10B H10B . 0.8800 ?
C10B C11B . 1.527(5) ?
C10B C12B . 1.532(6) ?
C10B H10AB . 1.0000 ?
C11B O11B . 1.422(5) ?
C11B H11AB . 0.9900 ?
C11B H11BB . 0.9900 ?
O11B H11B . 0.8400 ?
C12B O12B . 1.253(5) ?
C12B O13B . 1.269(5) ?
O1C H1C . 0.93(6) ?
O1C H2C . 0.88(7) ?
O1D H1D . 0.91(8) ?
O1D H2D . 0.80(7) ?

loop_
_geom_hbond_atom_site_label_D
_geom_hbond_atom_site_label_H
_geom_hbond_atom_site_label_A
_geom_hbond_site_symmetry_A
_geom_hbond_distance_DH
_geom_hbond_distance_HA
_geom_hbond_distance_DA
_geom_hbond_angle_DHA
_geom_hbond_publ_flag
N3A H3A O13A 1_645 0.88 1.88 2.747(4) 167 yes
N4A H4AA O12A 1_645 0.88 1.93 2.805(5) 170 yes
N4A H4BA O13B 1_544 0.88 2.06 2.928(5) 168 yes
N10A H10A O9A 1_655 0.88 2.12 2.975(5) 163 yes
O11A H11A O12B . 0.84 1.93 2.704(5) 153 yes
N3B H3B O13B 1_445 0.88 1.89 2.759(4) 168 yes
N4B H4AB O12B 1_445 0.88 1.91 2.789(5) 174 yes
N4B H4BB O13A 1_545 0.88 2.08 2.960(5) 175 yes
N10B H10B O9B 1_455 0.88 2.20 3.000(5) 150 yes
O11B H11B O12A 1_556 0.84 2.01 2.759(4) 148 yes
O1C H1C O11A 1_455 0.93(5) 1.96(6) 2.841(5) 159(5) yes
O1C H2C O9A . 0.88(6) 2.07(6) 2.909(4) 158(6) yes
O1D H1D O11B . 0.91(8) 2.05(8) 2.851(5) 146(7) yes
O1D H2D O9B 1_455 0.80(7) 2.17(7) 2.951(4) 164(7) yes

loop_
_geom_torsion_atom_site_label_1
_geom_torsion_atom_site_label_2
_geom_torsion_atom_site_label_3
_geom_torsion_atom_site_label_4
_geom_torsion
_geom_torsion_publ_flag
C6A N1A C2A O2A 180.0(4) ?
C7A N1A C2A O2A 0.4(5) ?
C6A N1A C2A N3A 1.1(5) ?
C7A N1A C2A N3A -178.5(3) ?
O2A C2A N3A C4A 179.2(4) ?
N1A C2A N3A C4A -1.9(6) ?
C2A N3A C4A N4A -178.7(4) ?
C2A N3A C4A C5A 1.6(6) ?
N4A C4A C5A C6A 179.9(4) ?
N3A C4A C5A C6A -0.5(6) ?
C4A C5A C6A N1A -0.2(6) ?
C2A N1A C6A C5A -0.1(6) ?
C7A N1A C6A C5A 179.4(4) ?
C6A N1A C7A C8A -105.4(4) ?
C2A N1A C7A C8A 74.2(4) yes
N1A C7A C8A C9A -178.1(3) yes
C7A C8A C9A O9A -21.7(5) ?
C7A C8A C9A N10A 159.2(3) yes
O9A C9A N10A C10A -1.8(6) ?
C8A C9A N10A C10A 177.3(3) yes
C9A N10A C10A C11A 157.7(4) yes
C9A N10A C10A C12A -79.0(4) ?
N10A C10A C11A O11A -62.5(5) yes
C12A C10A C11A O11A 172.2(3) ?
N10A C10A C12A O12A 3.7(5) ?
C11A C10A C12A O12A 127.0(4) ?
N10A C10A C12A O13A -176.8(3) ?
C11A C10A C12A O13A -53.5(5) ?
C6B N1B C2B O2B -178.3(4) ?
C7B N1B C2B O2B -1.2(6) ?
C6B N1B C2B N3B 1.6(5) ?
C7B N1B C2B N3B 178.7(3) ?
O2B C2B N3B C4B 179.2(4) ?
N1B C2B N3B C4B -0.8(5) ?
C2B N3B C4B N4B 180.0(3) ?
C2B N3B C4B C5B -0.1(6) ?
N4B C4B C5B C6B -179.9(4) ?
N3B C4B C5B C6B 0.2(6) ?
C4B C5B C6B N1B 0.7(6) ?
C2B N1B C6B C5B -1.7(6) ?
C7B N1B C6B C5B -178.8(4) ?
C2B N1B C7B C8B -80.8(4) yes
C6B N1B C7B C8B 96.4(5) ?
N1B C7B C8B C9B -179.9(3) yes
C7B C8B C9B O9B 21.5(6) ?
C7B C8B C9B N10B -160.2(4) yes
O9B C9B N10B C10B -1.6(6) ?
C8B C9B N10B C10B -179.8(3) yes
C9B N10B C10B C11B -67.9(5) yes
C9B N10B C10B C12B 60.9(5) ?
N10B C10B C11B O11B -59.8(5) yes
C12B C10B C11B O11B 171.1(3) ?
N10B C10B C12B O12B 15.5(5) ?
C11B C10B C12B O12B 143.7(4) ?
N10B C10B C12B O13B -168.4(4) ?
C11B C10B C12B O13B -40.2(5) ?

loop_
_cod_related_entry_id
_cod_related_entry_database
_cod_related_entry_code
1 ChemSpider 30654029
